data_3500041
loop_
_publ_author_name
'Thierry Maris'

_publ_section_references
;
Dolomanov, O.V., Bourhis, L.J., Gildea, R.J, Howard, J.A.K. & Puschmann, H.
 (2009), J. Appl. Cryst. 42, 339-341.

Sheldrick, G.M. (2008). Acta Cryst. A64, 112-122.

Sheldrick, G.M. (2015). Acta Cryst. A71, 3-8.
;
_publ_section_title
;
 2-Naphthylsulfonyl chloride
;
_journal_name_full 'Personal communication to COD'
_journal_year 2016
_chemical_formula_moiety 'C7 H6 Br N O2'
_chemical_formula_sum 'C7 H6 Br N O2'
_chemical_formula_weight 216.04
_chemical_name_common 1-Bromomethyl-3-nitrobenzene
_chemical_name_systematic 'Benzene, 1-(bromomethyl)-3-?nitro-'
_space_group_crystal_system monoclinic
_space_group_IT_number 14
_space_group_name_Hall '-P 2ybc'
_space_group_name_H-M_alt 'P 1 21/c 1'
_symmetry_space_group_name_Hall '-P 2ybc'
_symmetry_space_group_name_H-M 'P 1 21/c 1'
_atom_sites_solution_hydrogens geom
_atom_sites_solution_primary direct
_audit_creation_date 2016-04-26
_audit_creation_method
;
Olex2 1.2
(compiled 2016.02.19 svn.r3266 for OlexSys, GUI svn.r5155)
;
_cell_angle_alpha 90
_cell_angle_beta 112.566(5)
_cell_angle_gamma 90
_cell_formula_units_Z 4
_cell_length_a 12.1448(15)
_cell_length_b 4.4764(6)
_cell_length_c 15.0812(19)
_cell_measurement_reflns_used 9807
_cell_measurement_temperature 100
_cell_measurement_theta_max 60.773
_cell_measurement_theta_min 3.482
_cell_volume 757.12(17)
_computing_cell_refinement
;
SAINT (2013) V8.37A; Integration Software for Single Crystal Data.
Bruker AXS Inc., Madison, WI 53719-1173.
;
_computing_data_collection
;
APEX 2 (2013) Bruker AXS Inc., Madison, WI 53719-1173.
;
_computing_data_reduction
;
SAINT (2013) V8.37A; Integration Software for Single Crystal Data.
Bruker AXS Inc., Madison, WI 53719-1173.
;
_computing_molecular_graphics 'Olex2 (Dolomanov et al., 2009)'
_computing_publication_material 'Olex2 (Dolomanov et al., 2009)'
_computing_structure_refinement 'XL (Sheldrick, 2008)'
_computing_structure_solution 'XT (Sheldrick, 2015)'
_diffrn_ambient_temperature 100
_diffrn_detector 'CMOS Area detector'
_diffrn_detector_area_resol_mean 10.24
_diffrn_detector_type 'Bruker Photon 100 CMOS Detector'
_diffrn_measured_fraction_theta_full 0.997
_diffrn_measured_fraction_theta_max 0.997
_diffrn_measurement_device 'k-geometry diffractometer'
_diffrn_measurement_device_type 'Bruker Venture Metaljet'
_diffrn_measurement_method '\w and \f scans'
_diffrn_radiation_collimation 'Focusing mirrors'
_diffrn_radiation_monochromator 'Helios MX Mirror Optics'
_diffrn_radiation_probe x-ray
_diffrn_radiation_type GaK\a
_diffrn_radiation_wavelength 1.34139
_diffrn_reflns_av_R_equivalents 0.0574
_diffrn_reflns_av_unetI/netI 0.0248
_diffrn_reflns_Laue_measured_fraction_full 0.997
_diffrn_reflns_Laue_measured_fraction_max 0.997
_diffrn_reflns_limit_h_max 14
_diffrn_reflns_limit_h_min -15
_diffrn_reflns_limit_k_max 5
_diffrn_reflns_limit_k_min -5
_diffrn_reflns_limit_l_max 19
_diffrn_reflns_limit_l_min -19
_diffrn_reflns_number 22671
_diffrn_reflns_point_group_measured_fraction_full 0.997
_diffrn_reflns_point_group_measured_fraction_max 0.997
_diffrn_reflns_theta_full 53.594
_diffrn_reflns_theta_max 60.741
_diffrn_reflns_theta_min 5.269
_diffrn_source 'Metal Jet'
_diffrn_source_target Ga
_diffrn_source_type 'Gallium Liquid Metal Jet Source'
_exptl_absorpt_coefficient_mu 4.807
_exptl_absorpt_correction_T_max 0.3107
_exptl_absorpt_correction_T_min 0.1884
_exptl_absorpt_correction_type multi-scan
_exptl_absorpt_process_details
;
SADABS-2014/5 (Bruker,2014/5) was used for absorption correction.
wR2(int) was 0.1150 before and 0.0852 after correction.
The Ratio of minimum to maximum transmission is 0.6064.
The \l/2 correction factor is 0.00150.
;
_exptl_crystal_colour 'clear light colourless'
_exptl_crystal_colour_lustre clear
_exptl_crystal_colour_modifier light
_exptl_crystal_colour_primary colourless
_exptl_crystal_density_diffrn 1.895
_exptl_crystal_description Block
_exptl_crystal_F_000 424
_exptl_crystal_size_max 0.35
_exptl_crystal_size_mid 0.18
_exptl_crystal_size_min 0.15
_exptl_special_details
;
X-ray crystallographic data for I were collected from a single crystal
sample, which was mounted on a loop fiber. Data were collected using
a Bruker Venture diffractometer equipped with a Photon 100 CMOS Detector,
a Helios MX optics and a Kappa goniometer. The crystal-to-detector distance 
was 4.0 cm, and the data collection was carried out in 1024 x 1024 pixel mode.
;
_geom_special_details
;
 All esds (except the esd in the dihedral angle between two l.s. planes)
 are estimated using the full covariance matrix.  The cell esds are taken
 into account individually in the estimation of esds in distances, angles
 and torsion angles; correlations between esds in cell parameters are only
 used when they are defined by crystal symmetry.  An approximate (isotropic)
 treatment of cell esds is used for estimating esds involving l.s. planes.
;
_refine_diff_density_max 1.206
_refine_diff_density_min -0.356
_refine_diff_density_rms 0.131
_refine_ls_extinction_coef .
_refine_ls_extinction_method none
_refine_ls_goodness_of_fit_ref 1.125
_refine_ls_hydrogen_treatment constr
_refine_ls_matrix_type full
_refine_ls_number_parameters 100
_refine_ls_number_reflns 1740
_refine_ls_number_restraints 0
_refine_ls_restrained_S_all 1.125
_refine_ls_R_factor_all 0.0422
_refine_ls_R_factor_gt 0.0400
_refine_ls_shift/su_max 0.001
_refine_ls_shift/su_mean 0.000
_refine_ls_structure_factor_coef Fsqd
_refine_ls_weighting_details 'w=1/[\s^2^(Fo^2^)+(0.0627P)^2^+0.4062P] where P=(Fo^2^+2Fc^2^)/3'
_refine_ls_weighting_scheme calc
_refine_ls_wR_factor_gt 0.1015
_refine_ls_wR_factor_ref 0.1050
_reflns_Friedel_coverage 0.000
_reflns_Friedel_fraction_full .
_reflns_Friedel_fraction_max .
_reflns_number_gt 1611
_reflns_number_total 1740
_reflns_special_details
;
 Reflections were merged by SHELXL according to the crystal
 class for the calculation of statistics and refinement.
 
 _reflns_Friedel_fraction is defined as the number of unique
 Friedel pairs measured divided by the number that would be
 possible theoretically, ignoring centric projections and
 systematic absences.
;
_reflns_threshold_expression 'I > 2\s(I)'
_cod_data_source_file BrNit1.cif
_cod_data_source_block brnit1
_cod_depositor_comments
;
The following automatic conversions were performed:

'_diffrn_radiation_probe' value 'X-ray' changed to 'x-ray' according
to the built-in table from CIF Core dictionary named 'cif_core.dic'
version 2.4.1 from 2010-06-29.

Automatic conversion script
Id: cif_fix_values 4624 2016-04-14 12:54:50Z antanas 
;
_cod_database_code 3500041
_shelx_space_group_comment
;
The symmetry employed for this shelxl refinement is uniquely defined
by the following loop, which should always be used as a source of
symmetry information in preference to the above space-group names.
They are only intended as comments.
;
_shelx_estimated_absorpt_t_max 0.533
_shelx_estimated_absorpt_t_min 0.284
_olex2_refinement_description
;
1. Fixed Uiso
 At 1.2 times of:
  All C(H) groups, All C(H,H) groups
2.a Secondary CH2 refined with riding coordinates:
 C7(H7A,H7B)
2.b Aromatic/amide H refined with riding coordinates:
 C1(H1), C2(H2), C4(H4), C6(H6)
;
_shelx_shelxl_version_number 2014/7
_olex2_submission_special_instructions 'No special instructions were received'

loop_
_space_group_symop_operation_xyz
'x, y, z'
'-x, y+1/2, -z+1/2'
'-x, -y, -z'
'x, -y-1/2, z-1/2'

loop_
_atom_site_label
_atom_site_type_symbol
_atom_site_fract_x
_atom_site_fract_y
_atom_site_fract_z
_atom_site_U_iso_or_equiv
_atom_site_adp_type
_atom_site_occupancy
_atom_site_site_symmetry_order
_atom_site_calc_flag
_atom_site_refinement_flags_posn
_atom_site_refinement_flags_adp
_atom_site_refinement_flags_occupancy
_atom_site_disorder_assembly
_atom_site_disorder_group
Br1 Br 0.54496(2) 0.38892(7) 0.89635(2) 0.05290(16) Uani 1 1 d . . . . .
O1 O 0.0826(2) 0.7485(5) 0.48594(14) 0.0598(5) Uani 1 1 d . . . . .
O2 O 0.2083(2) 0.3892(5) 0.50633(16) 0.0605(6) Uani 1 1 d . . . . .
N1 N 0.1544(2) 0.5659(5) 0.53644(17) 0.0500(5) Uani 1 1 d . . . . .
C1 C 0.1277(2) 0.7163(6) 0.77066(19) 0.0470(5) Uani 1 1 d . . . . .
H1 H 0.0808 0.8265 0.7952 0.056 Uiso 1 1 calc R . . . .
C2 C 0.1045(2) 0.7284(6) 0.67287(18) 0.0458(5) Uani 1 1 d . . . . .
H2 H 0.0430 0.8453 0.6313 0.055 Uiso 1 1 calc R . . . .
C3 C 0.1769(2) 0.5587(6) 0.63992(18) 0.0458(5) Uani 1 1 d . . . . .
C4 C 0.2691(2) 0.3835(5) 0.6994(2) 0.0463(5) Uani 1 1 d . . . . .
H4 H 0.3156 0.2729 0.6747 0.056 Uiso 1 1 calc R . . . .
C5 C 0.2915(2) 0.3748(5) 0.7971(2) 0.0457(5) Uani 1 1 d . . . . .
C6 C 0.2200(2) 0.5412(6) 0.83212(19) 0.0462(5) Uani 1 1 d . . . . .
H6 H 0.2342 0.5353 0.8972 0.055 Uiso 1 1 calc R . . . .
C7 C 0.3904(2) 0.1827(6) 0.8623(2) 0.0514(6) Uani 1 1 d . . . . .
H7A H 0.3921 -0.0047 0.8305 0.062 Uiso 1 1 calc R . . . .
H7B H 0.3767 0.1385 0.9201 0.062 Uiso 1 1 calc R . . . .

loop_
_atom_site_aniso_label
_atom_site_aniso_U_11
_atom_site_aniso_U_22
_atom_site_aniso_U_33
_atom_site_aniso_U_23
_atom_site_aniso_U_13
_atom_site_aniso_U_12
Br1 0.0380(2) 0.0553(2) 0.0606(2) 0.00548(11) 0.01367(15) 0.00190(10)
O1 0.0593(12) 0.0650(13) 0.0511(10) 0.0081(9) 0.0166(9) 0.0010(10)
O2 0.0561(12) 0.0703(14) 0.0552(11) -0.0132(9) 0.0213(10) -0.0014(9)
N1 0.0430(11) 0.0537(12) 0.0515(11) -0.0052(9) 0.0162(9) -0.0085(9)
C1 0.0394(11) 0.0470(13) 0.0530(13) -0.0017(11) 0.0160(10) 0.0006(10)
C2 0.0369(11) 0.0443(13) 0.0511(12) 0.0010(10) 0.0112(9) -0.0006(9)
C3 0.0413(12) 0.0466(12) 0.0470(12) -0.0031(10) 0.0144(10) -0.0059(10)
C4 0.0400(12) 0.0429(13) 0.0544(14) -0.0043(9) 0.0166(11) -0.0035(9)
C5 0.0384(12) 0.0426(12) 0.0515(13) -0.0002(9) 0.0121(10) -0.0059(9)
C6 0.0414(12) 0.0463(12) 0.0477(12) -0.0013(10) 0.0135(10) -0.0039(10)
C7 0.0401(12) 0.0444(12) 0.0665(16) 0.0067(12) 0.0169(11) -0.0028(11)

loop_
_atom_type_symbol
_atom_type_description
_atom_type_scat_dispersion_real
_atom_type_scat_dispersion_imag
_atom_type_scat_source
C C 0.0140 0.0070 'International Tables Vol C Tables 4.2.6.8 and 6.1.1.4'
H H 0.0000 0.0000 'International Tables Vol C Tables 4.2.6.8 and 6.1.1.4'
N N 0.0250 0.0140 'International Tables Vol C Tables 4.2.6.8 and 6.1.1.4'
O O 0.0390 0.0250 'International Tables Vol C Tables 4.2.6.8 and 6.1.1.4'
Br Br -0.9340 1.0410 'International Tables Vol C Tables 4.2.6.8 and 6.1.1.4'

loop_
_geom_angle_atom_site_label_1
_geom_angle_atom_site_label_2
_geom_angle_atom_site_label_3
_geom_angle
_geom_angle_site_symmetry_1
_geom_angle_site_symmetry_3
O1 N1 C3 118.1(2) . .
O2 N1 O1 123.9(2) . .
O2 N1 C3 118.1(2) . .
C2 C1 H1 119.6 . .
C6 C1 H1 119.6 . .
C6 C1 C2 120.8(2) . .
C1 C2 H2 121.3 . .
C3 C2 C1 117.3(2) . .
C3 C2 H2 121.3 . .
C2 C3 N1 118.6(2) . .
C4 C3 N1 118.3(2) . .
C4 C3 C2 123.0(2) . .
C3 C4 H4 120.5 . .
C3 C4 C5 119.0(2) . .
C5 C4 H4 120.5 . .
C4 C5 C6 119.3(2) . .
C4 C5 C7 119.5(3) . .
C6 C5 C7 121.2(3) . .
C1 C6 C5 120.6(2) . .
C1 C6 H6 119.7 . .
C5 C6 H6 119.7 . .
Br1 C7 H7A 109.6 . .
Br1 C7 H7B 109.6 . .
C5 C7 Br1 110.21(17) . .
C5 C7 H7A 109.6 . .
C5 C7 H7B 109.6 . .
H7A C7 H7B 108.1 . .

loop_
_geom_bond_atom_site_label_1
_geom_bond_atom_site_label_2
_geom_bond_distance
_geom_bond_site_symmetry_2
Br1 C7 1.974(3) .
O1 N1 1.224(3) .
O2 N1 1.221(3) .
N1 C3 1.478(3) .
C1 H1 0.9300 .
C1 C2 1.392(4) .
C1 C6 1.391(4) .
C2 H2 0.9300 .
C2 C3 1.391(4) .
C3 C4 1.379(4) .
C4 H4 0.9300 .
C4 C5 1.392(4) .
C5 C6 1.393(4) .
C5 C7 1.497(4) .
C6 H6 0.9300 .
C7 H7A 0.9700 .
C7 H7B 0.9700 .

loop_
_geom_hbond_atom_site_label_D
_geom_hbond_atom_site_label_H
_geom_hbond_atom_site_label_A
_geom_hbond_distance_DH
_geom_hbond_distance_HA
_geom_hbond_distance_DA
_geom_hbond_angle_DHA
_geom_hbond_site_symmetry_A
C2 H2 O1 0.93 2.59 3.494(3) 165.2 3_576
C4 H4 Br1 0.93 2.89 3.820(3) 175.6 2_646

loop_
_geom_torsion_atom_site_label_1
_geom_torsion_atom_site_label_2
_geom_torsion_atom_site_label_3
_geom_torsion_atom_site_label_4
_geom_torsion
_geom_torsion_site_symmetry_1
_geom_torsion_site_symmetry_2
_geom_torsion_site_symmetry_3
_geom_torsion_site_symmetry_4
O1 N1 C3 C2 8.8(4) . . . .
O1 N1 C3 C4 -171.2(2) . . . .
O2 N1 C3 C2 -171.1(2) . . . .
O2 N1 C3 C4 8.9(3) . . . .
N1 C3 C4 C5 179.9(2) . . . .
C1 C2 C3 N1 179.8(2) . . . .
C1 C2 C3 C4 -0.2(4) . . . .
C2 C1 C6 C5 0.1(4) . . . .
C2 C3 C4 C5 -0.1(4) . . . .
C3 C4 C5 C6 0.4(4) . . . .
C3 C4 C5 C7 179.3(2) . . . .
C4 C5 C6 C1 -0.4(4) . . . .
C4 C5 C7 Br1 81.0(3) . . . .
C6 C1 C2 C3 0.2(4) . . . .
C6 C5 C7 Br1 -100.1(3) . . . .
C7 C5 C6 C1 -179.3(2) . . . .

_cod_database_fobs_code 3500041
